data_4347190
loop_
_publ_author_name
'Nakabayashi, Keita'
'Nishio, Masaki'
'Miyasaka, Hitoshi'

_publ_section_title
;
 Tuning of Stepwise Neutral-Ionic Transitions by Acceptor Site Doping in
 Alternating Donor/Acceptor Chains.
;
_journal_issue 5
_journal_name_full 'Inorganic chemistry'
_journal_page_first 2473
_journal_page_last 2480
_journal_paper_doi 10.1021/acs.inorgchem.5b02858
_journal_volume 55
_journal_year 2016
_chemical_formula_moiety 'C70 H52 F16 N4 O10 Ru2'
_chemical_formula_sum 'C70 H52 F16 N4 O10 Ru2'
_chemical_formula_weight 1615.32
_space_group_crystal_system triclinic
_space_group_IT_number 2
_space_group_name_Hall '-P 1'
_space_group_name_H-M_alt 'P -1'
_atom_sites_solution_hydrogens geom
_atom_sites_solution_primary direct
_atom_sites_solution_secondary difmap
_cell_angle_alpha 88.253(17)
_cell_angle_beta 70.490(13)
_cell_angle_gamma 88.656(17)
_cell_formula_units_Z 1
_cell_length_a 10.636(4)
_cell_length_b 10.845(5)
_cell_length_c 15.399(6)
_cell_measurement_reflns_used 4858
_cell_measurement_temperature 103
_cell_measurement_theta_max 27.49
_cell_measurement_theta_min 3.34
_cell_volume 1673.3(12)
_computing_cell_refinement CrystalClear
_computing_data_collection 'CrystalClear (Rigaku Inc., 2008)'
_computing_data_reduction CrystalClear
_computing_molecular_graphics 'CrystalStructure 4.2'
_computing_publication_material 'CrystalStructure 4.2 (Rigaku, 2015)'
_computing_structure_refinement 'SHELXL Version 2014/7 (Sheldrick, 2008)'
_computing_structure_solution 'SIR92 (Altomare, et al., 1994)'
_diffrn_ambient_temperature 103
_diffrn_detector_area_resol_mean 7.314
_diffrn_measured_fraction_theta_full 0.972
_diffrn_measured_fraction_theta_max 0.953
_diffrn_measurement_device_type 'Rigaku Saturn70'
_diffrn_measurement_method \w
_diffrn_radiation_type 'Mo K\a'
_diffrn_radiation_wavelength 0.71075
_diffrn_reflns_av_R_equivalents 0.0524
_diffrn_reflns_Laue_measured_fraction_full 0.972
_diffrn_reflns_Laue_measured_fraction_max 0.953
_diffrn_reflns_limit_h_max 13
_diffrn_reflns_limit_h_min -13
_diffrn_reflns_limit_k_max 13
_diffrn_reflns_limit_k_min -14
_diffrn_reflns_limit_l_max 19
_diffrn_reflns_limit_l_min -19
_diffrn_reflns_number 13504
_diffrn_reflns_point_group_measured_fraction_full 0.972
_diffrn_reflns_point_group_measured_fraction_max 0.953
_diffrn_reflns_theta_full 25.242
_diffrn_reflns_theta_max 27.446
_diffrn_reflns_theta_min 4.021
_diffrn_standards_number 0
_exptl_absorpt_coefficient_mu 0.559
_exptl_absorpt_correction_T_max 0.989
_exptl_absorpt_correction_T_min 0.907
_exptl_absorpt_correction_type multi-scan
_exptl_absorpt_process_details 'REQAB (Rigaku, 1998)'
_exptl_crystal_colour brown
_exptl_crystal_density_diffrn 1.603
_exptl_crystal_density_method 'not measured'
_exptl_crystal_description platelet
_exptl_crystal_F_000 812.00
_exptl_crystal_size_max 0.118
_exptl_crystal_size_mid 0.085
_exptl_crystal_size_min 0.020
_refine_diff_density_max 1.26
_refine_diff_density_min -0.86
_refine_ls_extinction_method none
_refine_ls_goodness_of_fit_ref 1.087
_refine_ls_hydrogen_treatment constr
_refine_ls_number_parameters 461
_refine_ls_number_reflns 7261
_refine_ls_number_restraints 55
_refine_ls_R_factor_all 0.1055
_refine_ls_R_factor_gt 0.0655
_refine_ls_shift/su_max 0.001
_refine_ls_structure_factor_coef Fsqd
_refine_ls_weighting_details 'w = 1/[\s^2^(Fo^2^)+(0.0341P)^2^+4.3271P] where P=(Fo^2^+2Fc^2^)/3'
_refine_ls_weighting_scheme calc
_refine_ls_wR_factor_gt 0.1192
_refine_ls_wR_factor_ref 0.1385
_reflns_Friedel_coverage 0.000
_reflns_number_gt 4872
_reflns_number_total 7261
_reflns_threshold_expression F^2^>2.0\s(F^2^)
_cod_data_source_file ic5b02858_si_002.cif
_cod_data_source_block '_Ru2-2356-MeO'
_cod_original_cell_volume 1673.1(12)
_cod_database_code 4347190

loop_
_space_group_symop_id
_space_group_symop_operation_xyz
1 +X,+Y,+Z
2 -X,-Y,-Z

loop_
_atom_site_label
_atom_site_type_symbol
_atom_site_fract_x
_atom_site_fract_y
_atom_site_fract_z
_atom_site_U_iso_or_equiv
_atom_site_adp_type
_atom_site_occupancy
_atom_site_site_symmetry_order
_atom_site_calc_flag
_atom_site_refinement_flags_posn
_atom_site_refinement_flags_adp
Ru1 Ru 0.49094(4) 1.02673(4) 0.07317(3) 0.01652(12) Uani 1 1 d . .
F1 F 0.7147(3) 1.3986(3) 0.0110(2) 0.0245(7) Uani 1 1 d . .
F2 F 0.7571(3) 1.6305(3) -0.0455(2) 0.0324(8) Uani 1 1 d . .
F3 F 0.5133(4) 1.5816(3) -0.2478(2) 0.0357(9) Uani 1 1 d . .
F4 F 0.4660(3) 1.3485(3) -0.1909(2) 0.0273(7) Uani 1 1 d . .
F5 F 0.0376(3) 1.0453(3) 0.2039(2) 0.0294(8) Uani 1 1 d . .
F6 F -0.2146(3) 1.1050(3) 0.2285(2) 0.0307(8) Uani 1 1 d . .
F7 F -0.0992(3) 1.2252(3) -0.0854(2) 0.0311(8) Uani 1 1 d . .
F8 F 0.1558(3) 1.1757(3) -0.1110(2) 0.0270(8) Uani 1 1 d . .
O1 O 0.5514(3) 1.2036(3) 0.0239(2) 0.0146(7) Uani 1 1 d . .
O2 O 0.5681(3) 1.1509(3) -0.1198(2) 0.0131(7) Uani 1 1 d . .
O3 O 0.2948(3) 1.0840(3) 0.0967(2) 0.0141(7) Uani 1 1 d . .
O4 O 0.3153(3) 1.0326(3) -0.0480(2) 0.0133(7) Uani 1 1 d . .
O5 O 0.6648(4) 0.7967(4) 0.4481(2) 0.0264(6) Uani 1 1 d . U
N1 N 0.4747(4) 1.0911(4) 0.2167(3) 0.0122(6) Uani 1 1 d . U
N2 N 0.4213(4) 1.1468(4) 0.3804(3) 0.0198(6) Uani 1 1 d . U
C1 C 0.5690(5) 1.2286(5) -0.0596(3) 0.0163(11) Uani 1 1 d . .
C2 C 0.5943(5) 1.3615(5) -0.0913(3) 0.0157(11) Uani 1 1 d . .
C3 C 0.6657(5) 1.4385(5) -0.0550(4) 0.0208(12) Uani 1 1 d . .
C4 C 0.6885(5) 1.5595(5) -0.0840(4) 0.0233(12) Uani 1 1 d . .
C5 C 0.6411(5) 1.6107(5) -0.1503(4) 0.0261(13) Uani 1 1 d . .
H5 H 0.6587 1.6939 -0.1711 0.031 Uiso 1 1 calc R U
C6 C 0.5669(6) 1.5357(5) -0.1852(4) 0.0238(13) Uani 1 1 d . .
C7 C 0.5429(5) 1.4142(5) -0.1562(4) 0.0193(11) Uani 1 1 d . .
C8 C 0.2506(5) 1.0737(4) 0.0306(3) 0.0152(10) Uani 1 1 d . .
C9 C 0.1073(5) 1.1108(5) 0.0468(4) 0.0187(11) Uani 1 1 d . .
C10 C 0.0099(5) 1.0952(5) 0.1311(3) 0.0197(11) Uani 1 1 d . .
C11 C -0.1235(5) 1.1244(5) 0.1439(4) 0.0215(12) Uani 1 1 d . .
C12 C -0.1616(5) 1.1727(5) 0.0738(4) 0.0208(12) Uani 1 1 d . .
H12 H -0.2518 1.1961 0.0835 0.025 Uiso 1 1 calc R U
C13 C -0.0660(5) 1.1867(5) -0.0111(4) 0.0190(11) Uani 1 1 d . .
C14 C 0.0671(5) 1.1573(5) -0.0254(4) 0.0188(11) Uani 1 1 d . .
C15 C 0.4557(5) 1.1160(5) 0.2920(3) 0.0165(6) Uani 1 1 d . U
C16 C 0.4636(5) 1.0732(5) 0.4345(4) 0.0215(6) Uani 1 1 d . U
C17 C 0.5490(5) 0.9687(5) 0.4044(4) 0.0229(6) Uani 1 1 d . U
H17 H 0.5808 0.9493 0.3409 0.027 Uiso 1 1 calc R U
C18 C 0.5853(6) 0.8962(5) 0.4665(4) 0.0244(6) Uani 1 1 d . U
C19 C 0.7231(6) 0.7648(6) 0.3518(4) 0.0311(10) Uani 1 1 d . U
H19A H 0.7793 0.6906 0.3467 0.037 Uiso 1 1 calc R U
H19B H 0.6519 0.7491 0.3266 0.037 Uiso 1 1 calc R U
H19C H 0.7776 0.8333 0.3172 0.037 Uiso 1 1 calc R U
C20 C 0.3733(9) 0.6222(8) 0.5751(6) 0.071(3) Uani 1 1 d . .
H20A H 0.3371 0.5407 0.5723 0.085 Uiso 1 1 calc R U
H20B H 0.3426 0.6493 0.6390 0.085 Uiso 1 1 calc R U
H20C H 0.4710 0.6174 0.5521 0.085 Uiso 1 1 calc R U
C21 C 0.3258(7) 0.7137(7) 0.5160(5) 0.0453(18) Uani 1 1 d . .
C22 C 0.2418(7) 0.8110(7) 0.5544(5) 0.0444(18) Uani 1 1 d . .
H22 H 0.2160 0.8232 0.6189 0.053 Uiso 1 1 calc R U
C23 C 0.1942(7) 0.8915(7) 0.5000(5) 0.0413(17) Uani 1 1 d . .
H23 H 0.1364 0.9580 0.5278 0.050 Uiso 1 1 calc R U
C24 C 0.2299(6) 0.8760(6) 0.4064(4) 0.0309(14) Uani 1 1 d . .
C25 C 0.1722(6) 0.9600(7) 0.3480(5) 0.049(2) Uani 1 1 d . .
H25A H 0.1125 1.0215 0.3872 0.059 Uiso 1 1 calc R U
H25B H 0.2448 1.0020 0.3003 0.059 Uiso 1 1 calc R U
H25C H 0.1220 0.9108 0.3188 0.059 Uiso 1 1 calc R U
C26 C 0.3170(6) 0.7817(6) 0.3672(4) 0.0332(15) Uani 1 1 d . .
H26 H 0.3453 0.7718 0.3024 0.040 Uiso 1 1 calc R U
C27 C 0.3643(7) 0.7004(6) 0.4214(5) 0.0415(17) Uani 1 1 d . .
H27 H 0.4236 0.6352 0.3931 0.050 Uiso 1 1 calc R U
C28 C -0.1715(7) 0.5929(7) 0.5590(5) 0.055(2) Uani 1 1 d . .
H28A H -0.2033 0.5158 0.5426 0.066 Uiso 1 1 calc R U
H28B H -0.2467 0.6506 0.5825 0.066 Uiso 1 1 calc R U
H28C H -0.1051 0.6294 0.5043 0.066 Uiso 1 1 calc R U
C29 C -0.1086(6) 0.5663(6) 0.6325(5) 0.0378(16) Uani 1 1 d . .
C30 C -0.1004(6) 0.4463(6) 0.6659(4) 0.0343(15) Uani 1 1 d . .
H30 H -0.1353 0.3802 0.6423 0.041 Uiso 1 1 calc R U
C31 C -0.0423(6) 0.4218(6) 0.7331(4) 0.0316(14) Uani 1 1 d . .
H31 H -0.0383 0.3392 0.7545 0.038 Uiso 1 1 calc R U
C32 C 0.0106(6) 0.5160(6) 0.7700(5) 0.0358(15) Uani 1 1 d . .
C33 C 0.0739(7) 0.4912(7) 0.8422(5) 0.054(2) Uani 1 1 d . .
H33A H 0.0704 0.4028 0.8577 0.065 Uiso 1 1 calc R U
H33B H 0.1671 0.5173 0.8188 0.065 Uiso 1 1 calc R U
H33C H 0.0256 0.5374 0.8975 0.065 Uiso 1 1 calc R U
C34 C 0.0027(7) 0.6350(6) 0.7359(5) 0.0455(18) Uani 1 1 d . .
H34 H 0.0376 0.7016 0.7590 0.055 Uiso 1 1 calc R U
C35 C -0.0554(6) 0.6580(6) 0.6684(5) 0.0441(18) Uani 1 1 d . .
H35 H -0.0585 0.7404 0.6463 0.053 Uiso 1 1 calc R U

loop_
_atom_site_aniso_label
_atom_site_aniso_U_11
_atom_site_aniso_U_22
_atom_site_aniso_U_33
_atom_site_aniso_U_23
_atom_site_aniso_U_13
_atom_site_aniso_U_12
Ru1 0.0132(2) 0.0191(2) 0.0190(2) -0.00072(16) -0.00771(17) 0.00104(16)
F1 0.0238(17) 0.0200(17) 0.0360(19) 0.0007(14) -0.0183(15) -0.0005(13)
F2 0.0329(19) 0.0188(17) 0.047(2) -0.0042(15) -0.0137(17) -0.0067(14)
F3 0.054(2) 0.0263(19) 0.032(2) 0.0070(15) -0.0234(18) 0.0077(17)
F4 0.0351(19) 0.0267(18) 0.0272(18) 0.0011(14) -0.0203(15) 0.0019(15)
F5 0.0180(17) 0.053(2) 0.0158(16) 0.0048(15) -0.0045(13) 0.0018(15)
F6 0.0178(17) 0.047(2) 0.0228(18) 0.0012(15) -0.0018(14) 0.0019(15)
F7 0.0253(18) 0.043(2) 0.0287(19) 0.0047(15) -0.0157(15) 0.0094(15)
F8 0.0188(17) 0.039(2) 0.0207(17) 0.0072(14) -0.0044(14) 0.0050(14)
O1 0.0134(18) 0.0166(18) 0.0126(18) 0.0036(14) -0.0033(15) 0.0023(14)
O2 0.0137(18) 0.0159(18) 0.0102(17) -0.0025(13) -0.0045(14) -0.0008(14)
O3 0.0111(17) 0.0189(19) 0.0130(17) -0.0025(14) -0.0049(14) 0.0039(14)
O4 0.0121(18) 0.0133(18) 0.0137(18) -0.0022(14) -0.0029(14) 0.0014(14)
O5 0.0314(14) 0.0283(13) 0.0193(13) -0.0043(11) -0.0085(11) 0.0096(11)
N1 0.0185(14) 0.0123(13) 0.0108(13) -0.0048(11) -0.0111(12) 0.0025(12)
N2 0.0249(12) 0.0201(12) 0.0170(12) -0.0024(10) -0.0105(10) 0.0042(10)
C1 0.012(3) 0.018(3) 0.018(3) 0.004(2) -0.003(2) 0.000(2)
C2 0.011(3) 0.015(3) 0.019(3) 0.003(2) -0.003(2) 0.002(2)
C3 0.015(3) 0.022(3) 0.024(3) 0.000(2) -0.004(2) 0.005(2)
C4 0.020(3) 0.016(3) 0.032(3) -0.007(2) -0.006(3) -0.001(2)
C5 0.026(3) 0.018(3) 0.027(3) 0.002(2) 0.001(3) 0.006(2)
C6 0.031(3) 0.019(3) 0.018(3) 0.004(2) -0.005(2) 0.008(2)
C7 0.023(3) 0.017(3) 0.017(3) -0.003(2) -0.007(2) 0.003(2)
C8 0.013(3) 0.016(3) 0.018(3) 0.000(2) -0.006(2) -0.003(2)
C9 0.017(3) 0.017(3) 0.021(3) 0.000(2) -0.006(2) 0.004(2)
C10 0.017(3) 0.028(3) 0.016(3) 0.001(2) -0.008(2) 0.000(2)
C11 0.017(3) 0.026(3) 0.019(3) -0.001(2) -0.002(2) -0.002(2)
C12 0.014(3) 0.020(3) 0.032(3) -0.008(2) -0.013(2) 0.006(2)
C13 0.018(3) 0.023(3) 0.020(3) -0.002(2) -0.012(2) 0.003(2)
C14 0.020(3) 0.019(3) 0.020(3) 0.001(2) -0.010(2) 0.004(2)
C15 0.0218(13) 0.0164(12) 0.0149(12) -0.0038(10) -0.0108(11) 0.0031(11)
C16 0.0261(13) 0.0224(12) 0.0179(12) -0.0022(10) -0.0098(11) 0.0045(11)
C17 0.0272(13) 0.0245(12) 0.0183(12) -0.0028(10) -0.0098(11) 0.0059(11)
C18 0.0288(13) 0.0266(13) 0.0188(12) -0.0039(11) -0.0096(11) 0.0074(11)
C19 0.035(2) 0.032(2) 0.0222(19) -0.0061(17) -0.0047(17) 0.0124(18)
C20 0.093(7) 0.062(6) 0.075(6) 0.041(5) -0.054(5) -0.037(5)
C21 0.052(4) 0.042(4) 0.051(5) 0.009(3) -0.029(4) -0.018(3)
C22 0.048(4) 0.061(5) 0.025(4) -0.001(3) -0.012(3) -0.028(4)
C23 0.037(4) 0.045(4) 0.037(4) 0.000(3) -0.007(3) -0.009(3)
C24 0.028(3) 0.031(3) 0.035(4) 0.004(3) -0.013(3) -0.008(3)
C25 0.027(4) 0.056(5) 0.067(5) 0.018(4) -0.020(4) 0.003(3)
C26 0.035(4) 0.042(4) 0.026(3) -0.009(3) -0.014(3) -0.005(3)
C27 0.046(4) 0.034(4) 0.053(5) -0.001(3) -0.027(4) -0.002(3)
C28 0.049(5) 0.059(5) 0.054(5) 0.004(4) -0.017(4) 0.011(4)
C29 0.026(3) 0.040(4) 0.038(4) 0.002(3) 0.002(3) 0.000(3)
C30 0.029(3) 0.033(4) 0.039(4) -0.004(3) -0.008(3) 0.001(3)
C31 0.029(3) 0.027(3) 0.036(4) -0.001(3) -0.006(3) -0.001(3)
C32 0.029(3) 0.026(3) 0.051(4) -0.002(3) -0.010(3) -0.006(3)
C33 0.054(5) 0.050(5) 0.066(5) -0.009(4) -0.029(4) -0.004(4)
C34 0.039(4) 0.025(4) 0.070(5) -0.008(3) -0.015(4) -0.008(3)
C35 0.032(4) 0.032(4) 0.063(5) 0.003(3) -0.009(4) -0.003(3)

loop_
_atom_type_symbol
_atom_type_description
_atom_type_scat_dispersion_real
_atom_type_scat_dispersion_imag
_atom_type_scat_source
C C 0.0033 0.0016
;
International Tables for Crystallography
(Vol. C, Tables 4.2.6.8 and 6.1.1.4)
;
H H 0.0000 0.0000
;
International Tables for Crystallography
(Vol. C, Table 6.1.1.4)
;
N N 0.0061 0.0033
;
International Tables for Crystallography
(Vol. C, Tables 4.2.6.8 and 6.1.1.4)
;
O O 0.0106 0.0060
;
International Tables for Crystallography
(Vol. C, Tables 4.2.6.8 and 6.1.1.4)
;
F F 0.0171 0.0103
;
International Tables for Crystallography
(Vol. C, Tables 4.2.6.8 and 6.1.1.4)
;
Ru Ru -1.2594 0.8363
;
International Tables for Crystallography
(Vol. C, Tables 4.2.6.8 and 6.1.1.4)
;

loop_
_geom_angle_atom_site_label_1
_geom_angle_atom_site_label_2
_geom_angle_atom_site_label_3
_geom_angle
_geom_angle_site_symmetry_1
_geom_angle_site_symmetry_3
O4 Ru1 O2 87.77(13) 2_675 2_675
O4 Ru1 O1 91.92(13) 2_675 .
O2 Ru1 O1 178.91(13) 2_675 .
O4 Ru1 O3 178.83(14) 2_675 .
O2 Ru1 O3 91.66(13) 2_675 .
O1 Ru1 O3 88.63(13) . .
O4 Ru1 N1 91.63(13) 2_675 .
O2 Ru1 N1 93.27(14) 2_675 .
O1 Ru1 N1 87.78(14) . .
O3 Ru1 N1 89.43(13) . .
O4 Ru1 Ru1 88.93(9) 2_675 2_675
O2 Ru1 Ru1 89.80(9) 2_675 2_675
O1 Ru1 Ru1 89.15(10) . 2_675
O3 Ru1 Ru1 90.05(9) . 2_675
N1 Ru1 Ru1 176.89(11) . 2_675
C1 O1 Ru1 117.9(3) . .
C1 O2 Ru1 117.2(3) . 2_675
C8 O3 Ru1 116.5(3) . .
C8 O4 Ru1 118.7(3) . 2_675
C18 O5 C19 116.7(4) . .
C15 N1 Ru1 173.2(4) . .
C16 N2 C15 116.8(4) . .
O1 C1 O2 125.5(5) . .
O1 C1 C2 117.3(5) . .
O2 C1 C2 117.2(4) . .
C3 C2 C7 116.7(5) . .
C3 C2 C1 121.9(5) . .
C7 C2 C1 121.5(5) . .
F1 C3 C4 116.7(5) . .
F1 C3 C2 121.6(5) . .
C4 C3 C2 121.7(5) . .
F2 C4 C3 119.2(5) . .
F2 C4 C5 119.2(5) . .
C3 C4 C5 121.6(5) . .
C4 C5 C6 117.2(5) . .
C4 C5 H5 121.4 . .
C6 C5 H5 121.4 . .
F3 C6 C7 118.3(5) . .
F3 C6 C5 120.1(5) . .
C7 C6 C5 121.6(5) . .
F4 C7 C6 118.1(5) . .
F4 C7 C2 120.7(5) . .
C6 C7 C2 121.2(5) . .
O4 C8 O3 125.8(4) . .
O4 C8 C9 116.6(4) . .
O3 C8 C9 117.6(4) . .
C10 C9 C14 117.0(5) . .
C10 C9 C8 122.1(5) . .
C14 C9 C8 120.8(5) . .
F5 C10 C9 121.5(4) . .
F5 C10 C11 117.0(4) . .
C9 C10 C11 121.4(5) . .
F6 C11 C12 120.5(5) . .
F6 C11 C10 118.3(5) . .
C12 C11 C10 121.2(5) . .
C11 C12 C13 118.0(5) . .
C11 C12 H12 121.0 . .
C13 C12 H12 121.0 . .
F7 C13 C12 120.9(4) . .
F7 C13 C14 117.6(5) . .
C12 C13 C14 121.5(5) . .
F8 C14 C13 117.9(4) . .
F8 C14 C9 121.4(4) . .
C13 C14 C9 120.7(5) . .
N1 C15 N2 174.5(5) . .
N2 C16 C17 124.7(5) . .
N2 C16 C18 115.5(4) . 2_676
C17 C16 C18 119.8(5) . 2_676
C18 C17 C16 120.3(5) . .
C18 C17 H17 119.9 . .
C16 C17 H17 119.9 . .
O5 C18 C17 126.7(5) . .
O5 C18 C16 113.4(4) . 2_676
C17 C18 C16 119.9(5) . 2_676
O5 C19 H19A 109.5 . .
O5 C19 H19B 109.5 . .
H19A C19 H19B 109.5 . .
O5 C19 H19C 109.5 . .
H19A C19 H19C 109.5 . .
H19B C19 H19C 109.5 . .
C21 C20 H20A 109.5 . .
C21 C20 H20B 109.5 . .
H20A C20 H20B 109.5 . .
C21 C20 H20C 109.5 . .
H20A C20 H20C 109.5 . .
H20B C20 H20C 109.5 . .
C22 C21 C27 118.0(6) . .
C22 C21 C20 121.4(7) . .
C27 C21 C20 120.6(7) . .
C21 C22 C23 120.9(6) . .
C21 C22 H22 119.5 . .
C23 C22 H22 119.5 . .
C24 C23 C22 120.8(6) . .
C24 C23 H23 119.6 . .
C22 C23 H23 119.6 . .
C26 C24 C23 118.6(6) . .
C26 C24 C25 120.7(6) . .
C23 C24 C25 120.7(6) . .
C24 C25 H25A 109.5 . .
C24 C25 H25B 109.5 . .
H25A C25 H25B 109.5 . .
C24 C25 H25C 109.5 . .
H25A C25 H25C 109.5 . .
H25B C25 H25C 109.5 . .
C24 C26 C27 120.8(6) . .
C24 C26 H26 119.6 . .
C27 C26 H26 119.6 . .
C21 C27 C26 120.8(6) . .
C21 C27 H27 119.6 . .
C26 C27 H27 119.6 . .
C29 C28 H28A 109.5 . .
C29 C28 H28B 109.5 . .
H28A C28 H28B 109.5 . .
C29 C28 H28C 109.5 . .
H28A C28 H28C 109.5 . .
H28B C28 H28C 109.5 . .
C35 C29 C30 116.9(7) . .
C35 C29 C28 121.9(7) . .
C30 C29 C28 121.2(7) . .
C31 C30 C29 121.2(6) . .
C31 C30 H30 119.4 . .
C29 C30 H30 119.4 . .
C30 C31 C32 121.5(6) . .
C30 C31 H31 119.2 . .
C32 C31 H31 119.2 . .
C34 C32 C31 116.9(6) . .
C34 C32 C33 120.9(6) . .
C31 C32 C33 122.2(6) . .
C32 C33 H33A 109.5 . .
C32 C33 H33B 109.5 . .
H33A C33 H33B 109.5 . .
C32 C33 H33C 109.5 . .
H33A C33 H33C 109.5 . .
H33B C33 H33C 109.5 . .
C35 C34 C32 120.9(7) . .
C35 C34 H34 119.5 . .
C32 C34 H34 119.5 . .
C29 C35 C34 122.6(7) . .
C29 C35 H35 118.7 . .
C34 C35 H35 118.7 . .

loop_
_geom_bond_atom_site_label_1
_geom_bond_atom_site_label_2
_geom_bond_distance
_geom_bond_site_symmetry_2
Ru1 O4 2.057(3) 2_675
Ru1 O2 2.071(3) 2_675
Ru1 O1 2.077(3) .
Ru1 O3 2.077(3) .
Ru1 N1 2.288(4) .
Ru1 Ru1 2.2883(12) 2_675
F1 C3 1.345(6) .
F2 C4 1.349(6) .
F3 C6 1.352(6) .
F4 C7 1.343(6) .
F5 C10 1.346(6) .
F6 C11 1.353(6) .
F7 C13 1.356(6) .
F8 C14 1.353(6) .
O1 C1 1.257(6) .
O2 C1 1.274(6) .
O2 Ru1 2.071(3) 2_675
O3 C8 1.265(6) .
O4 C8 1.264(6) .
O4 Ru1 2.057(3) 2_675
O5 C18 1.332(6) .
O5 C19 1.453(6) .
N1 C15 1.148(6) .
N2 C16 1.314(6) .
N2 C15 1.338(6) .
C1 C2 1.509(7) .
C2 C3 1.388(7) .
C2 C7 1.393(7) .
C3 C4 1.374(7) .
C4 C5 1.378(8) .
C5 C6 1.384(8) .
C5 H5 0.9500 .
C6 C7 1.380(7) .
C8 C9 1.507(7) .
C9 C10 1.372(7) .
C9 C14 1.395(7) .
C10 C11 1.396(7) .
C11 C12 1.360(7) .
C12 C13 1.369(7) .
C12 H12 0.9500 .
C13 C14 1.389(7) .
C16 C17 1.423(7) .
C16 C18 1.483(7) 2_676
C17 C18 1.368(7) .
C17 H17 0.9500 .
C18 C16 1.483(7) 2_676
C19 H19A 0.9800 .
C19 H19B 0.9800 .
C19 H19C 0.9800 .
C20 C21 1.515(9) .
C20 H20A 0.9800 .
C20 H20B 0.9800 .
C20 H20C 0.9800 .
C21 C22 1.379(10) .
C21 C27 1.388(9) .
C22 C23 1.392(9) .
C22 H22 0.9500 .
C23 C24 1.378(9) .
C23 H23 0.9500 .
C24 C26 1.374(8) .
C24 C25 1.519(8) .
C25 H25A 0.9800 .
C25 H25B 0.9800 .
C25 H25C 0.9800 .
C26 C27 1.393(8) .
C26 H26 0.9500 .
C27 H27 0.9500 .
C28 C29 1.512(9) .
C28 H28A 0.9800 .
C28 H28B 0.9800 .
C28 H28C 0.9800 .
C29 C35 1.373(9) .
C29 C30 1.397(9) .
C30 C31 1.387(8) .
C30 H30 0.9500 .
C31 C32 1.400(8) .
C31 H31 0.9500 .
C32 C34 1.390(9) .
C32 C33 1.495(9) .
C33 H33A 0.9800 .
C33 H33B 0.9800 .
C33 H33C 0.9800 .
C34 C35 1.389(10) .
C34 H34 0.9500 .
C35 H35 0.9500 .

loop_
_geom_torsion_atom_site_label_1
_geom_torsion_atom_site_label_2
_geom_torsion_atom_site_label_3
_geom_torsion_atom_site_label_4
_geom_torsion
_geom_torsion_site_symmetry_1
_geom_torsion_site_symmetry_4
Ru1 O1 C1 O2 -8.7(6) . .
Ru1 O1 C1 C2 171.8(3) . .
Ru1 O2 C1 O1 8.3(6) 2_675 .
Ru1 O2 C1 C2 -172.2(3) 2_675 .
O1 C1 C2 C3 34.8(7) . .
O2 C1 C2 C3 -144.8(5) . .
O1 C1 C2 C7 -142.9(5) . .
O2 C1 C2 C7 37.5(7) . .
C7 C2 C3 F1 177.1(4) . .
C1 C2 C3 F1 -0.7(7) . .
C7 C2 C3 C4 -2.2(8) . .
C1 C2 C3 C4 -180.0(5) . .
F1 C3 C4 F2 -0.1(7) . .
C2 C3 C4 F2 179.1(5) . .
F1 C3 C4 C5 -179.0(5) . .
C2 C3 C4 C5 0.3(8) . .
F2 C4 C5 C6 -177.5(5) . .
C3 C4 C5 C6 1.3(8) . .
C4 C5 C6 F3 177.5(5) . .
C4 C5 C6 C7 -1.0(8) . .
F3 C6 C7 F4 -0.9(7) . .
C5 C6 C7 F4 177.6(5) . .
F3 C6 C7 C2 -179.4(4) . .
C5 C6 C7 C2 -0.9(8) . .
C3 C2 C7 F4 -176.1(4) . .
C1 C2 C7 F4 1.8(7) . .
C3 C2 C7 C6 2.4(8) . .
C1 C2 C7 C6 -179.7(5) . .
Ru1 O4 C8 O3 1.1(7) 2_675 .
Ru1 O4 C8 C9 -177.4(3) 2_675 .
Ru1 O3 C8 O4 -0.4(6) . .
Ru1 O3 C8 C9 178.1(3) . .
O4 C8 C9 C10 145.3(5) . .
O3 C8 C9 C10 -33.3(7) . .
O4 C8 C9 C14 -31.5(7) . .
O3 C8 C9 C14 149.9(5) . .
C14 C9 C10 F5 176.7(5) . .
C8 C9 C10 F5 -0.2(8) . .
C14 C9 C10 C11 0.1(8) . .
C8 C9 C10 C11 -176.8(5) . .
F5 C10 C11 F6 2.3(7) . .
C9 C10 C11 F6 179.0(5) . .
F5 C10 C11 C12 -178.6(5) . .
C9 C10 C11 C12 -1.9(9) . .
F6 C11 C12 C13 -177.9(5) . .
C10 C11 C12 C13 3.0(8) . .
C11 C12 C13 F7 174.8(5) . .
C11 C12 C13 C14 -2.5(8) . .
F7 C13 C14 F8 3.6(7) . .
C12 C13 C14 F8 -178.9(5) . .
F7 C13 C14 C9 -176.5(5) . .
C12 C13 C14 C9 0.9(8) . .
C10 C9 C14 F8 -179.9(5) . .
C8 C9 C14 F8 -2.9(8) . .
C10 C9 C14 C13 0.3(8) . .
C8 C9 C14 C13 177.3(5) . .
C15 N2 C16 C17 4.0(8) . .
C15 N2 C16 C18 -175.1(5) . 2_676
N2 C16 C17 C18 -178.7(6) . .
C18 C16 C17 C18 0.4(10) 2_676 .
C19 O5 C18 C17 2.7(9) . .
C19 O5 C18 C16 -176.5(5) . 2_676
C16 C17 C18 O5 -179.5(6) . .
C16 C17 C18 C16 -0.4(10) . 2_676
C27 C21 C22 C23 1.7(10) . .
C20 C21 C22 C23 -177.2(6) . .
C21 C22 C23 C24 0.0(10) . .
C22 C23 C24 C26 -2.1(10) . .
C22 C23 C24 C25 176.8(6) . .
C23 C24 C26 C27 2.5(9) . .
C25 C24 C26 C27 -176.5(6) . .
C22 C21 C27 C26 -1.3(10) . .
C20 C21 C27 C26 177.6(6) . .
C24 C26 C27 C21 -0.8(10) . .
C35 C29 C30 C31 0.7(9) . .
C28 C29 C30 C31 179.7(6) . .
C29 C30 C31 C32 -0.1(9) . .
C30 C31 C32 C34 -0.3(9) . .
C30 C31 C32 C33 -179.8(6) . .
C31 C32 C34 C35 0.1(10) . .
C33 C32 C34 C35 179.7(6) . .
C30 C29 C35 C34 -0.9(10) . .
C28 C29 C35 C34 -179.9(6) . .
C32 C34 C35 C29 0.5(11) . .
